data_4518748
loop_
_publ_author_name
'Marpna, Ibakyntiew D.'
'Shangpliang, O. Risuklang'
'Wanniang, Kmendashisha'
'Kshiar, Baskhemlang'
'Lipon, Tyrchain Mitre'
'Laloo, Badaker M.'
'Myrboh, Bekington'

_publ_section_title
;
 Trifluoroacetic Acid-Mediated Oxidative Self-Condensation of
 Acetophenones in the Presence of SeO2: A Serendipitous Approach for the
 Synthesis of Fused [1,3]Dioxolo[4,5-d][1,3]dioxoles
;
_journal_name_full 'ACS Omega'
_journal_paper_doi 10.1021/acsomega.1c01466
_journal_year 2021
_chemical_formula_moiety 'C24 H18 O6'
_chemical_formula_sum 'C24 H18 O6'
_chemical_formula_weight 402.41
_space_group_crystal_system triclinic
_space_group_IT_number 2
_space_group_name_Hall '-P 1'
_space_group_name_H-M_alt 'P -1'
_symmetry_Int_Tables_number 2
_atom_sites_solution_primary dual
_audit_creation_date 2018-09-25
_audit_creation_method
;
Olex2 1.2
(compiled 2017.08.10 svn.r3458 for OlexSys, GUI svn.r5381)
;
_cell_angle_alpha 110.821(8)
_cell_angle_beta 99.527(7)
_cell_angle_gamma 108.076(8)
_cell_formula_units_Z 2
_cell_length_a 8.1723(8)
_cell_length_b 11.5815(10)
_cell_length_c 12.0792(10)
_cell_measurement_reflns_used 2030
_cell_measurement_temperature 293.80(18)
_cell_measurement_theta_max 28.7400
_cell_measurement_theta_min 5.0640
_cell_volume 965.69(18)
_computing_cell_refinement 'CrysAlisPro 1.171.38.43 (Rigaku OD, 2015)'
_computing_data_collection 'CrysAlisPro 1.171.38.43 (Rigaku OD, 2015)'
_computing_data_reduction 'CrysAlisPro 1.171.38.43 (Rigaku OD, 2015)'
_computing_molecular_graphics 'Olex2 (Dolomanov et al., 2009)'
_computing_publication_material 'Olex2 (Dolomanov et al., 2009)'
_computing_structure_refinement 'olex2.refine (Bourhis et al., 2015)'
_computing_structure_solution 'ShelXT (Sheldrick, 2015)'
_diffrn_ambient_environment air
_diffrn_ambient_temperature 293.80(18)
_diffrn_detector 'CCD plate'
_diffrn_detector_area_resol_mean 8.0640
_diffrn_detector_type Eos
_diffrn_measured_fraction_theta_full 0.9947
_diffrn_measured_fraction_theta_max 0.9929
_diffrn_measurement_details
;
List of Runs (angles in degrees, time in seconds):

  # Type    Start    End  Width  t~exp~   \w     \q     \k     \f   Frames
--------------------------------------------------------------------------
  1  \w     -9.00  90.00   1.00    1.00    --   20.24  77.00 120.00   99
  2  \w    -25.00  62.00   1.00    1.00    --   20.24 -99.00   0.00   87
  3  \w    -51.00  40.00   1.00    1.00    --   20.24 -37.00-150.00   91
  4  \w     23.00  88.00   1.00    1.00    --   20.24  57.00-150.00   65
;
_diffrn_measurement_device 'four-circle diffractometer'
_diffrn_measurement_device_type 'Xcalibur, Eos, Gemini'
_diffrn_measurement_method '\w scans'
_diffrn_orient_matrix_type 'CrysAlisPro convention (1999,Acta A55,543-557)'
_diffrn_orient_matrix_UB_11 0.0333891000
_diffrn_orient_matrix_UB_12 0.0304890000
_diffrn_orient_matrix_UB_13 0.0660211000
_diffrn_orient_matrix_UB_21 -0.0515024000
_diffrn_orient_matrix_UB_22 -0.0616579000
_diffrn_orient_matrix_UB_23 0.0003235000
_diffrn_orient_matrix_UB_31 0.0738713000
_diffrn_orient_matrix_UB_32 -0.0195417000
_diffrn_orient_matrix_UB_33 -0.0029454000
_diffrn_radiation_monochromator graphite
_diffrn_radiation_probe x-ray
_diffrn_radiation_type 'Mo K\a'
_diffrn_radiation_wavelength 0.71073
_diffrn_reflns_av_R_equivalents 0.0182
_diffrn_reflns_av_unetI/netI 0.0361
_diffrn_reflns_limit_h_max 11
_diffrn_reflns_limit_h_min -10
_diffrn_reflns_limit_k_max 15
_diffrn_reflns_limit_k_min -12
_diffrn_reflns_limit_l_max 15
_diffrn_reflns_limit_l_min -15
_diffrn_reflns_number 6706
_diffrn_reflns_theta_full 26.0000
_diffrn_reflns_theta_max 26.37
_diffrn_reflns_theta_min 3.44
_diffrn_source 'fine-focus sealed X-ray tube'
_diffrn_source_type 'Enhance (Mo) X-ray Source'
_exptl_absorpt_coefficient_mu 0.100
_exptl_absorpt_correction_T_max 1.00000
_exptl_absorpt_correction_T_min 0.81894
_exptl_absorpt_correction_type multi-scan
_exptl_absorpt_process_details
;
CrysAlisPro 1.171.38.43 (Rigaku Oxford Diffraction, 2015)
Empirical absorption correction using spherical harmonics,
 implemented in SCALE3 ABSPACK scaling algorithm.
;
_exptl_crystal_colour colourless
_exptl_crystal_colour_primary colourless
_exptl_crystal_density_diffrn 1.3838
_exptl_crystal_description block
_exptl_crystal_F_000 420.2581
_exptl_crystal_size_max 1.0
_exptl_crystal_size_mid 0.8
_exptl_crystal_size_min 0.6
_refine_diff_density_max 0.2263
_refine_diff_density_min -0.3129
_refine_diff_density_rms 0.0599
_refine_ls_d_res_high 0.8000
_refine_ls_d_res_low 5.9147
_refine_ls_goodness_of_fit_ref 1.0686
_refine_ls_hydrogen_treatment constr
_refine_ls_matrix_type full
_refine_ls_number_constraints 36
_refine_ls_number_parameters 271
_refine_ls_number_reflns 3918
_refine_ls_number_restraints 0
_refine_ls_restrained_S_all 1.0686
_refine_ls_R_factor_all 0.0603
_refine_ls_R_factor_gt 0.0455
_refine_ls_shift/su_max 0.0000
_refine_ls_shift/su_mean 0.0000
_refine_ls_structure_factor_coef Fsqd
_refine_ls_weighting_details 'w=1/[\s^2^(Fo^2^)+(0.0511P)^2^+0.1354P] where P=(Fo^2^+2Fc^2^)/3'
_refine_ls_weighting_scheme calc
_refine_ls_wR_factor_gt 0.1045
_refine_ls_wR_factor_ref 0.1134
_reflns_Friedel_coverage 0.0
_reflns_limit_h_max 10
_reflns_limit_h_min -10
_reflns_limit_k_max 13
_reflns_limit_k_min -14
_reflns_limit_l_max 15
_reflns_limit_l_min 0
_reflns_number_gt 3101
_reflns_number_total 3918
_reflns_threshold_expression I>=2u(I)
_cod_data_source_file ao1c01466_si_001.cif
_cod_data_source_block IM-24
_cod_original_cell_volume 965.68(18)
_cod_database_code 4518748
_chemical_oxdiff_formula C24H18O6
_reflns_odcompleteness_completeness 99.27
_reflns_odcompleteness_iscentric 1
_reflns_odcompleteness_theta 26.32
_olex2_refinement_description
;
1. Fixed Uiso
 At 1.2 times of:
  All C(H) groups
2.a Ternary CH refined with riding coordinates:
 C16(H16), C17(H17), C8(H8)
2.b Aromatic/amide H refined with riding coordinates:
 C20(H20), C24(H24), C21(H21), C22(H22), C5(H5), C23(H23), C1(H1), C11(H11),
 C4(H4), C15(H15), C3(H3), C2(H2), C13(H13), C12(H12), C14(H14)
;
_olex2_submission_special_instructions 'No special instructions were received'
_oxdiff_exptl_absorpt_empirical_details
;
Empirical correction (ABSPACK) includes:
- Absorption correction using spherical harmonics
- Frame scaling
;
_oxdiff_exptl_absorpt_empirical_full_max 1.334
_oxdiff_exptl_absorpt_empirical_full_min 0.839

loop_
_space_group_symop_id
_space_group_symop_operation_xyz
1 x,y,z
2 -x,-y,-z

loop_
_atom_site_label
_atom_site_type_symbol
_atom_site_fract_x
_atom_site_fract_y
_atom_site_fract_z
_atom_site_U_iso_or_equiv
_atom_site_adp_type
_atom_site_occupancy
_atom_site_refinement_flags_posn
O2 O 0.18463(14) 0.17642(11) 0.33072(10) 0.0377(3) Uani 1.000000 .
O5 O 0.28461(13) 0.41185(11) 0.42577(9) 0.0369(3) Uani 1.000000 .
O3 O -0.00466(14) 0.14910(11) 0.44385(10) 0.0391(3) Uani 1.000000 .
O4 O 0.14041(15) 0.38227(11) 0.56423(10) 0.0464(3) Uani 1.000000 .
O6 O 0.34899(17) 0.66261(12) 0.58025(12) 0.0520(3) Uani 1.000000 .
O1 O -0.07333(15) -0.10717(12) 0.31460(12) 0.0507(3) Uani 1.000000 .
C19 C 0.22989(19) -0.08349(15) 0.33678(13) 0.0328(3) Uani 1.000000 .
C16 C 0.0252(2) 0.27604(15) 0.44793(14) 0.0343(3) Uani 1.000000 .
H16 H -0.0892(2) 0.28474(15) 0.42335(14) 0.0412(4) Uiso 1.000000 R
C18 C 0.0848(2) -0.03314(16) 0.34998(13) 0.0339(3) Uani 1.000000 .
C17 C 0.1409(2) 0.11936(15) 0.41415(14) 0.0337(3) Uani 1.000000 .
H17 H 0.2447(2) 0.16030(15) 0.48951(14) 0.0405(4) Uiso 1.000000 R
C7 C 0.13387(19) 0.28740(15) 0.35606(13) 0.0314(3) Uani 1.000000 .
C8 C 0.3129(2) 0.44203(15) 0.55228(13) 0.0353(4) Uani 1.000000 .
H8 H 0.3976(2) 0.40708(15) 0.58124(13) 0.0424(4) Uiso 1.000000 R
C6 C 0.0406(2) 0.28632(15) 0.23682(14) 0.0339(3) Uani 1.000000 .
C9 C 0.3794(2) 0.59439(16) 0.63045(15) 0.0358(4) Uani 1.000000 .
C20 C 0.4017(2) -0.00135(17) 0.34601(15) 0.0403(4) Uani 1.000000 .
H20 H 0.4294(2) 0.08875(17) 0.36361(15) 0.0484(5) Uiso 1.000000 R
C24 C 0.1929(2) -0.21624(16) 0.31476(15) 0.0418(4) Uani 1.000000 .
H24 H 0.0788(2) -0.27155(16) 0.30956(15) 0.0501(5) Uiso 1.000000 R
C10 C 0.4695(2) 0.65032(17) 0.76548(15) 0.0402(4) Uani 1.000000 .
C21 C 0.5313(2) -0.05366(18) 0.32901(16) 0.0457(4) Uani 1.000000 .
H21 H 0.6453(2) 0.00083(18) 0.33326(16) 0.0548(5) Uiso 1.000000 R
C22 C 0.4921(2) -0.18609(18) 0.30584(15) 0.0448(4) Uani 1.000000 .
H22 H 0.5793(2) -0.22108(18) 0.29376(15) 0.0537(5) Uiso 1.000000 R
C5 C 0.0088(2) 0.39808(17) 0.24142(16) 0.0447(4) Uani 1.000000 .
H5 H 0.0460(2) 0.47317(17) 0.31724(16) 0.0536(5) Uiso 1.000000 R
C23 C 0.3240(2) -0.26695(18) 0.30048(17) 0.0483(4) Uani 1.000000 .
H23 H 0.2990(2) -0.35566(18) 0.28726(17) 0.0580(5) Uiso 1.000000 R
C1 C -0.0163(3) 0.17503(19) 0.12413(16) 0.0535(5) Uani 1.000000 .
H1 H 0.0035(3) 0.09910(19) 0.12044(16) 0.0642(6) Uiso 1.000000 R
C11 C 0.5017(3) 0.78287(19) 0.83979(18) 0.0595(5) Uani 1.000000 .
H11 H 0.4655(3) 0.83364(19) 0.80413(18) 0.0714(6) Uiso 1.000000 R
C4 C -0.0785(3) 0.3981(2) 0.1331(2) 0.0597(5) Uani 1.000000 .
H4 H -0.1005(3) 0.4731(2) 0.1363(2) 0.0717(6) Uiso 1.000000 R
C15 C 0.5238(3) 0.5767(2) 0.82026(18) 0.0610(5) Uani 1.000000 .
H15 H 0.5013(3) 0.4872(2) 0.77191(18) 0.0731(6) Uiso 1.000000 R
C3 C -0.1328(3) 0.2877(3) 0.02110(19) 0.0675(6) Uani 1.000000 .
H3 H -0.1898(3) 0.2885(3) -0.05179(19) 0.0810(7) Uiso 1.000000 R
C2 C -0.1031(3) 0.1768(2) 0.01668(18) 0.0699(6) Uani 1.000000 .
H2 H -0.1416(3) 0.1016(2) -0.05929(18) 0.0838(7) Uiso 1.000000 R
C13 C 0.6428(3) 0.7657(3) 1.0188(2) 0.0847(8) Uani 1.000000 .
H13 H 0.7019(3) 0.8048(3) 1.1040(2) 0.1016(10) Uiso 1.000000 R
C12 C 0.5868(3) 0.8396(3) 0.9657(2) 0.0825(8) Uani 1.000000 .
H12 H 0.6067(3) 0.9282(3) 1.0152(2) 0.0990(9) Uiso 1.000000 R
C14 C 0.6119(3) 0.6357(3) 0.9471(2) 0.0832(7) Uani 1.000000 .
H14 H 0.6501(3) 0.5861(3) 0.9834(2) 0.0999(9) Uiso 1.000000 R

loop_
_atom_site_aniso_label
_atom_site_aniso_U_11
_atom_site_aniso_U_22
_atom_site_aniso_U_33
_atom_site_aniso_U_12
_atom_site_aniso_U_13
_atom_site_aniso_U_23
O2 0.0419(6) 0.0438(6) 0.0438(6) 0.0246(5) 0.0235(5) 0.0256(5)
O5 0.0299(6) 0.0410(6) 0.0294(5) 0.0067(5) 0.0074(4) 0.0113(5)
O3 0.0382(6) 0.0403(6) 0.0441(6) 0.0162(5) 0.0208(5) 0.0200(5)
O4 0.0465(7) 0.0438(7) 0.0343(6) 0.0075(5) 0.0186(5) 0.0077(5)
O6 0.0533(8) 0.0473(7) 0.0573(8) 0.0260(6) 0.0088(6) 0.0234(6)
O1 0.0303(6) 0.0450(7) 0.0643(8) 0.0095(5) 0.0058(6) 0.0190(6)
C19 0.0309(8) 0.0369(8) 0.0276(7) 0.0105(7) 0.0067(6) 0.0143(7)
C16 0.0296(8) 0.0380(9) 0.0346(8) 0.0142(7) 0.0107(6) 0.0140(7)
C18 0.0304(8) 0.0396(9) 0.0308(8) 0.0112(7) 0.0069(6) 0.0178(7)
C17 0.0302(8) 0.0393(9) 0.0323(8) 0.0135(7) 0.0090(6) 0.0170(7)
C7 0.0279(7) 0.0318(8) 0.0321(8) 0.0116(6) 0.0093(6) 0.0117(6)
C8 0.0342(8) 0.0387(9) 0.0302(8) 0.0146(7) 0.0083(6) 0.0127(7)
C6 0.0289(8) 0.0369(8) 0.0321(8) 0.0100(7) 0.0080(6) 0.0144(7)
C9 0.0283(8) 0.0380(9) 0.0398(8) 0.0152(7) 0.0103(7) 0.0140(7)
C20 0.0357(9) 0.0368(9) 0.0452(9) 0.0106(7) 0.0103(7) 0.0188(8)
C24 0.0385(9) 0.0385(9) 0.0472(10) 0.0122(7) 0.0159(8) 0.0188(8)
C10 0.0313(8) 0.0429(9) 0.0371(9) 0.0099(7) 0.0117(7) 0.0112(7)
C21 0.0314(9) 0.0509(11) 0.0510(10) 0.0116(8) 0.0130(8) 0.0221(9)
C22 0.0422(9) 0.0557(11) 0.0433(9) 0.0273(8) 0.0144(8) 0.0219(9)
C5 0.0454(10) 0.0430(10) 0.0443(10) 0.0181(8) 0.0094(8) 0.0191(8)
C23 0.0534(11) 0.0403(10) 0.0569(11) 0.0221(9) 0.0212(9) 0.0224(9)
C1 0.0637(12) 0.0467(11) 0.0380(9) 0.0221(9) 0.0050(8) 0.0101(8)
C11 0.0638(13) 0.0443(11) 0.0501(11) 0.0100(9) 0.0201(10) 0.0077(9)
C4 0.0577(12) 0.0677(14) 0.0677(13) 0.0284(10) 0.0137(10) 0.0442(12)
C15 0.0699(13) 0.0649(13) 0.0401(10) 0.0292(11) 0.0074(9) 0.0168(10)
C3 0.0583(13) 0.0981(18) 0.0464(11) 0.0261(12) 0.0054(9) 0.0410(12)
C2 0.0790(15) 0.0773(16) 0.0334(10) 0.0275(13) 0.0019(10) 0.0128(10)
C13 0.0624(15) 0.107(2) 0.0333(11) 0.0013(14) 0.0063(10) 0.0071(13)
C12 0.0828(17) 0.0661(15) 0.0478(12) 0.0005(13) 0.0198(12) -0.0042(11)
C14 0.0830(17) 0.114(2) 0.0490(13) 0.0385(16) 0.0097(12) 0.0372(15)

loop_
_atom_type_symbol
_atom_type_scat_dispersion_real
_atom_type_scat_dispersion_imag
_atom_type_scat_Cromer_Mann_a1
_atom_type_scat_Cromer_Mann_a2
_atom_type_scat_Cromer_Mann_a3
_atom_type_scat_Cromer_Mann_a4
_atom_type_scat_Cromer_Mann_b1
_atom_type_scat_Cromer_Mann_b2
_atom_type_scat_Cromer_Mann_b3
_atom_type_scat_Cromer_Mann_b4
_atom_type_scat_Cromer_Mann_c
_atom_type_scat_source
_atom_type_scat_dispersion_source
H 0.00000 0.00000 0.49300 0.32291 0.14019 0.04081 10.51090 26.12570 3.14236 57.79970 0.0030380000826 'International Tables Volume C Table 6.1.1.4 (pp. 500-502)' 'Henke, Gullikson and Davis, At. Data and Nucl. Data Tables, 1993, 54, 2'
C 0.00347 0.00161 2.31000 1.02000 1.58860 0.86500 20.84390 10.20750 0.56870 51.65120 0.215599998832 'International Tables Volume C Table 6.1.1.4 (pp. 500-502)' 'Henke, Gullikson and Davis, At. Data and Nucl. Data Tables, 1993, 54, 2'
O 0.01158 0.00611 3.04850 2.28680 1.54630 0.86700 13.27710 5.70110 0.32390 32.90890 0.250800013542 'International Tables Volume C Table 6.1.1.4 (pp. 500-502)' 'Henke, Gullikson and Davis, At. Data and Nucl. Data Tables, 1993, 54, 2'

loop_
_geom_angle_atom_site_label_1
_geom_angle_atom_site_label_2
_geom_angle_atom_site_label_3
_geom_angle
_geom_angle_site_symmetry_1
_geom_angle_site_symmetry_3
_geom_angle_publ_flag
C7 O2 C17 108.39(10) . . ?
C8 O5 C7 107.85(11) . . ?
C17 O3 C16 106.38(10) . . ?
C8 O4 C16 108.87(11) . . ?
C20 C19 C18 121.89(14) . . ?
C24 C19 C18 118.91(13) . . ?
C24 C19 C20 119.20(14) . . ?
O4 C16 O3 112.89(13) . . ?
H16 C16 O3 111.34(7) . . ?
H16 C16 O4 111.34(8) . . ?
C7 C16 O3 104.91(11) . . ?
C7 C16 O4 104.65(11) . . ?
C7 C16 H16 111.34(8) . . ?
C19 C18 O1 122.83(15) . . ?
C17 C18 O1 119.38(14) . . ?
C17 C18 C19 117.77(12) . . ?
O3 C17 O2 105.49(11) . . ?
C18 C17 O2 109.92(12) . . ?
C18 C17 O3 110.43(12) . . ?
H17 C17 O2 110.30(7) . . ?
H17 C17 O3 110.30(8) . . ?
H17 C17 C18 110.30(8) . . ?
O5 C7 O2 111.91(11) . . ?
C16 C7 O2 103.29(11) . . ?
C16 C7 O5 104.12(11) . . ?
C6 C7 O2 110.84(12) . . ?
C6 C7 O5 108.69(12) . . ?
C6 C7 C16 117.81(12) . . ?
O4 C8 O5 106.46(12) . . ?
H8 C8 O5 111.13(8) . . ?
H8 C8 O4 111.13(8) . . ?
C9 C8 O5 110.44(12) . . ?
C9 C8 O4 106.35(12) . . ?
C9 C8 H8 111.13(8) . . ?
C5 C6 C7 119.16(14) . . ?
C1 C6 C7 121.18(15) . . ?
C1 C6 C5 119.65(16) . . ?
C8 C9 O6 118.92(14) . . ?
C10 C9 O6 122.81(15) . . ?
C10 C9 C8 118.18(14) . . ?
H20 C20 C19 120.01(9) . . ?
C21 C20 C19 119.98(15) . . ?
C21 C20 H20 120.01(10) . . ?
H24 C24 C19 119.76(9) . . ?
C23 C24 C19 120.48(15) . . ?
C23 C24 H24 119.76(10) . . ?
C11 C10 C9 118.35(16) . . ?
C15 C10 C9 122.76(16) . . ?
C15 C10 C11 118.89(17) . . ?
H21 C21 C20 119.91(10) . . ?
C22 C21 C20 120.19(15) . . ?
C22 C21 H21 119.91(9) . . ?
H22 C22 C21 119.92(9) . . ?
C23 C22 C21 120.17(16) . . ?
C23 C22 H22 119.92(10) . . ?
H5 C5 C6 120.06(10) . . ?
C4 C5 C6 119.88(17) . . ?
C4 C5 H5 120.06(12) . . ?
C22 C23 C24 119.94(16) . . ?
H23 C23 C24 120.03(10) . . ?
H23 C23 C22 120.03(10) . . ?
H1 C1 C6 120.13(10) . . ?
C2 C1 C6 119.74(19) . . ?
C2 C1 H1 120.13(13) . . ?
H11 C11 C10 119.81(12) . . ?
C12 C11 C10 120.4(2) . . ?
C12 C11 H11 119.81(16) . . ?
H4 C4 C5 119.90(12) . . ?
C3 C4 C5 120.19(19) . . ?
C3 C4 H4 119.90(12) . . ?
H15 C15 C10 119.92(11) . . ?
C14 C15 C10 120.2(2) . . ?
C14 C15 H15 119.92(16) . . ?
H3 C3 C4 120.03(12) . . ?
C2 C3 C4 119.95(18) . . ?
C2 C3 H3 120.03(12) . . ?
C3 C2 C1 120.6(2) . . ?
H2 C2 C1 119.71(13) . . ?
H2 C2 C3 119.71(12) . . ?
C12 C13 H13 119.95(14) . . ?
C14 C13 H13 119.95(15) . . ?
C14 C13 C12 120.1(2) . . ?
C13 C12 C11 120.2(2) . . ?
H12 C12 C11 119.92(16) . . ?
H12 C12 C13 119.92(14) . . ?
C13 C14 C15 120.3(2) . . ?
H14 C14 C15 119.84(16) . . ?
H14 C14 C13 119.84(15) . . ?

loop_
_geom_bond_atom_site_label_1
_geom_bond_atom_site_label_2
_geom_bond_distance
_geom_bond_site_symmetry_2
_geom_bond_publ_flag
O2 C17 1.4233(17) . ?
O2 C7 1.4181(18) . ?
O5 C7 1.4128(17) . ?
O5 C8 1.4015(17) . ?
O3 C16 1.3947(18) . ?
O3 C17 1.4037(17) . ?
O4 C16 1.4101(18) . ?
O4 C8 1.4211(18) . ?
O6 C9 1.2108(19) . ?
O1 C18 1.2070(18) . ?
C19 C18 1.482(2) . ?
C19 C20 1.390(2) . ?
C19 C24 1.386(2) . ?
C16 H16 0.9800 . ?
C16 C7 1.548(2) . ?
C18 C17 1.529(2) . ?
C17 H17 0.9800 . ?
C7 C6 1.508(2) . ?
C8 H8 0.9800 . ?
C8 C9 1.533(2) . ?
C6 C5 1.382(2) . ?
C6 C1 1.379(2) . ?
C9 C10 1.476(2) . ?
C20 H20 0.9300 . ?
C20 C21 1.383(2) . ?
C24 H24 0.9300 . ?
C24 C23 1.380(2) . ?
C10 C11 1.387(2) . ?
C10 C15 1.379(3) . ?
C21 H21 0.9300 . ?
C21 C22 1.376(2) . ?
C22 H22 0.9300 . ?
C22 C23 1.377(2) . ?
C5 H5 0.9300 . ?
C5 C4 1.382(2) . ?
C23 H23 0.9300 . ?
C1 H1 0.9300 . ?
C1 C2 1.382(3) . ?
C11 H11 0.9300 . ?
C11 C12 1.373(3) . ?
C4 H4 0.9300 . ?
C4 C3 1.372(3) . ?
C15 H15 0.9300 . ?
C15 C14 1.385(3) . ?
C3 H3 0.9300 . ?
C3 C2 1.364(3) . ?
C2 H2 0.9300 . ?
C13 H13 0.9300 . ?
C13 C12 1.374(4) . ?
C13 C14 1.359(4) . ?
C12 H12 0.9300 . ?
C14 H14 0.9300 . ?
